data_1505364
loop_
_publ_author_name
'Kuno, Lev'
'Seri, Noa'
'Biali, Silvio E.'

_publ_section_title
;
 Tetraaddition of PhLi to a ketocalixarene derivative.
;
_journal_issue 8
_journal_name_full 'Organic letters'
_journal_page_first 1577
_journal_page_last 1580
_journal_paper_doi 10.1021/ol070429w
_journal_volume 9
_journal_year 2007
_chemical_formula_moiety 'C72 H80 O8,C4 H10 O,C H Cl3'
_chemical_formula_sum 'C77 H91 Cl3 O9'
_chemical_formula_weight 1266.85
_chemical_name_systematic
; 
 ? 
;
_space_group_IT_number 14
_symmetry_cell_setting monoclinic
_symmetry_space_group_name_Hall '-P 2yn'
_symmetry_space_group_name_H-M 'P 1 21/n 1'
_atom_sites_solution_hydrogens geom
_atom_sites_solution_primary direct
_atom_sites_solution_secondary difmap
_audit_creation_method SHELXL-97
_cell_angle_alpha 90.00
_cell_angle_beta 108.4630(10)
_cell_angle_gamma 90.00
_cell_formula_units_Z 4
_cell_length_a 23.5483(14)
_cell_length_b 11.9852(7)
_cell_length_c 26.1138(15)
_cell_measurement_temperature 173(2)
_cell_volume 6990.8(7)
_computing_cell_refinement 'Bruker SMART'
_computing_data_collection 'Bruker SMART'
_computing_data_reduction 'Bruker SAINT'
_computing_molecular_graphics 'Bruker SHELXTL'
_computing_publication_material 'Bruker SHELXTL'
_computing_structure_refinement 'SHELXL-97 (Sheldrick, 1997)'
_computing_structure_solution 'SHELXS-97 (Sheldrick, 1990)'
_diffrn_ambient_temperature 173(2)
_diffrn_measured_fraction_theta_full 1.000
_diffrn_measured_fraction_theta_max 1.000
_diffrn_measurement_device_type 'CCD area detector'
_diffrn_measurement_method 'phi and omega scans'
_diffrn_radiation_monochromator graphite
_diffrn_radiation_source 'fine-focus sealed tube'
_diffrn_radiation_type MoK\a
_diffrn_radiation_wavelength 0.71073
_diffrn_reflns_av_R_equivalents 0.0376
_diffrn_reflns_av_sigmaI/netI 0.0315
_diffrn_reflns_limit_h_max 30
_diffrn_reflns_limit_h_min -30
_diffrn_reflns_limit_k_max 15
_diffrn_reflns_limit_k_min -15
_diffrn_reflns_limit_l_max 33
_diffrn_reflns_limit_l_min -33
_diffrn_reflns_number 78124
_diffrn_reflns_theta_full 27.00
_diffrn_reflns_theta_max 27.00
_diffrn_reflns_theta_min 1.64
_exptl_absorpt_coefficient_mu 0.187
_exptl_absorpt_correction_T_max 0.9546
_exptl_absorpt_correction_T_min 0.8902
_exptl_absorpt_correction_type integration
_exptl_crystal_colour colorless
_exptl_crystal_density_diffrn 1.204
_exptl_crystal_density_method 'not measured'
_exptl_crystal_description plate
_exptl_crystal_F_000 2704
_exptl_crystal_size_max 0.63
_exptl_crystal_size_mid 0.30
_exptl_crystal_size_min 0.28
_refine_diff_density_max 0.894
_refine_diff_density_min -0.485
_refine_diff_density_rms 0.066
_refine_ls_extinction_method none
_refine_ls_goodness_of_fit_ref 1.039
_refine_ls_hydrogen_treatment mixed
_refine_ls_matrix_type full
_refine_ls_number_parameters 891
_refine_ls_number_reflns 15252
_refine_ls_number_restraints 0
_refine_ls_restrained_S_all 1.039
_refine_ls_R_factor_all 0.0831
_refine_ls_R_factor_gt 0.0678
_refine_ls_shift/su_max 0.042
_refine_ls_shift/su_mean 0.002
_refine_ls_structure_factor_coef Fsqd
_refine_ls_weighting_details 'calc w=1/[\s^2^(Fo^2^)+(0.1088P)^2^+3.1839P] where P=(Fo^2^+2Fc^2^)/3'
_refine_ls_weighting_scheme calc
_refine_ls_wR_factor_gt 0.1804
_refine_ls_wR_factor_ref 0.1905
_reflns_number_gt 12005
_reflns_number_total 15252
_reflns_threshold_expression >2sigma(I)
_cod_data_source_file ol070429wsi20070220_075416.cif
_cod_data_source_block lev1l1m
_cod_depositor_comments
;
The following automatic conversions were performed:

'_symmetry_cell_setting' value 'Monoclinic' changed to 'monoclinic'
according to /home/saulius/struct/CIF-dictionaries/cif_core.dic
dictionary named 'cif_core.dic' version 2.4.1 from 2010-06-29.

Automatic conversion script
Id: cif_fix_values 1715 2011-07-08 13:25:40Z adriana 
;
_cod_original_sg_symbol_H-M P2(1)/n
_cod_database_code 1505364

loop_
_symmetry_equiv_pos_as_xyz
'x, y, z'
'-x+1/2, y+1/2, -z+1/2'
'-x, -y, -z'
'x-1/2, -y-1/2, z-1/2'

loop_
_atom_site_label
_atom_site_type_symbol
_atom_site_fract_x
_atom_site_fract_y
_atom_site_fract_z
_atom_site_U_iso_or_equiv
_atom_site_adp_type
_atom_site_occupancy
_atom_site_symmetry_multiplicity
_atom_site_calc_flag
_atom_site_refinement_flags
C1 C 0.81322(8) 0.47661(16) 0.59227(7) 0.0220(4) Uani 1 1 d .
C2 C 0.79241(8) 0.55813(16) 0.62049(7) 0.0229(4) Uani 1 1 d .
C3 C 0.77769(9) 0.52600(17) 0.66612(8) 0.0257(4) Uani 1 1 d .
H3 H 0.7641 0.5813 0.6855 0.031 Uiso 1 1 calc R
C4 C 0.78219(9) 0.41677(17) 0.68416(7) 0.0255(4) Uani 1 1 d .
C5 C 0.80235(9) 0.33743(17) 0.65473(8) 0.0255(4) Uani 1 1 d .
H5 H 0.8056 0.2619 0.6664 0.031 Uiso 1 1 calc R
C6 C 0.81783(8) 0.36452(16) 0.60914(7) 0.0231(4) Uani 1 1 d .
C7 C 0.84290(9) 0.26848(16) 0.58314(8) 0.0244(4) Uani 1 1 d .
C8 C 0.77536(8) 0.27530(16) 0.48462(8) 0.0224(4) Uani 1 1 d .
C9 C 0.83267(9) 0.28286(15) 0.52202(7) 0.0223(4) Uani 1 1 d .
C10 C 0.88058(9) 0.29755(16) 0.50243(8) 0.0251(4) Uani 1 1 d .
H10 H 0.9199 0.3019 0.5274 0.030 Uiso 1 1 calc R
C11 C 0.87316(9) 0.30612(17) 0.44771(8) 0.0258(4) Uani 1 1 d .
C12 C 0.81515(9) 0.29956(17) 0.41187(8) 0.0258(4) Uani 1 1 d .
H12 H 0.8092 0.3052 0.3742 0.031 Uiso 1 1 calc R
C13 C 0.76583(8) 0.28510(15) 0.42916(8) 0.0227(4) Uani 1 1 d .
C14 C 0.70224(9) 0.27178(17) 0.38820(8) 0.0247(4) Uani 1 1 d .
C15 C 0.67418(8) 0.47874(16) 0.40363(7) 0.0229(4) Uani 1 1 d .
C16 C 0.65843(8) 0.36745(17) 0.38878(7) 0.0235(4) Uani 1 1 d .
C17 C 0.59796(9) 0.33966(18) 0.37009(8) 0.0276(4) Uani 1 1 d .
H17 H 0.5870 0.2649 0.3593 0.033 Uiso 1 1 calc R
C18 C 0.55307(9) 0.41674(19) 0.36667(8) 0.0283(4) Uani 1 1 d .
C19 C 0.57000(9) 0.52501(18) 0.38329(8) 0.0285(4) Uani 1 1 d .
H19 H 0.5398 0.5785 0.3819 0.034 Uiso 1 1 calc R
C20 C 0.62996(9) 0.55815(17) 0.40205(7) 0.0240(4) Uani 1 1 d .
C21 C 0.64195(9) 0.68384(16) 0.41505(8) 0.0240(4) Uani 1 1 d .
C22 C 0.72013(8) 0.67528(16) 0.50903(8) 0.0223(4) Uani 1 1 d .
C23 C 0.70376(8) 0.71295(15) 0.45517(7) 0.0219(4) Uani 1 1 d .
C24 C 0.74302(9) 0.78248(16) 0.44022(7) 0.0230(4) Uani 1 1 d .
H24 H 0.7321 0.8080 0.4039 0.028 Uiso 1 1 calc R
C25 C 0.79752(9) 0.81633(15) 0.47596(8) 0.0229(4) Uani 1 1 d .
C26 C 0.81117(9) 0.78153(16) 0.52909(7) 0.0223(4) Uani 1 1 d .
H26 H 0.8476 0.8060 0.5545 0.027 Uiso 1 1 calc R
C27 C 0.77374(9) 0.71216(15) 0.54684(7) 0.0219(4) Uani 1 1 d .
C28 C 0.78915(9) 0.68325(16) 0.60721(7) 0.0236(4) Uani 1 1 d .
C29 C 0.88199(9) 0.54248(18) 0.54769(9) 0.0298(4) Uani 1 1 d .
H29A H 0.8903 0.6128 0.5678 0.045 Uiso 1 1 calc R
H29B H 0.8839 0.5545 0.5111 0.045 Uiso 1 1 calc R
H29C H 0.9118 0.4866 0.5662 0.045 Uiso 1 1 calc R
C30 C 0.90966(9) 0.25101(18) 0.61479(8) 0.0288(4) Uani 1 1 d .
C31 C 0.94437(11) 0.3315(2) 0.64852(10) 0.0396(5) Uani 1 1 d .
H31 H 0.9266 0.3998 0.6539 0.048 Uiso 1 1 calc R
C32 C 1.00519(12) 0.3131(3) 0.67462(12) 0.0555(7) Uani 1 1 d .
H32 H 1.0286 0.3693 0.6974 0.067 Uiso 1 1 calc R
C33 C 1.03152(13) 0.2148(3) 0.66779(13) 0.0629(9) Uani 1 1 d .
H33 H 1.0730 0.2030 0.6853 0.075 Uiso 1 1 calc R
C34 C 0.99723(14) 0.1332(3) 0.63524(13) 0.0601(8) Uani 1 1 d .
H34 H 1.0150 0.0641 0.6309 0.072 Uiso 1 1 calc R
C35 C 0.93674(12) 0.1517(2) 0.60874(10) 0.0445(6) Uani 1 1 d .
H35 H 0.9136 0.0951 0.5861 0.053 Uiso 1 1 calc R
C36 C 0.69299(9) 0.33538(19) 0.51630(8) 0.0313(5) Uani 1 1 d .
H36A H 0.7104 0.4075 0.5118 0.047 Uiso 1 1 calc R
H36B H 0.6938 0.3272 0.5539 0.047 Uiso 1 1 calc R
H36C H 0.6515 0.3318 0.4924 0.047 Uiso 1 1 calc R
C37 C 0.70480(9) 0.25633(18) 0.33053(8) 0.0281(4) Uani 1 1 d .
C38 C 0.72256(13) 0.1541(2) 0.31566(10) 0.0486(7) Uani 1 1 d .
H38 H 0.7313 0.0941 0.3407 0.058 Uiso 1 1 calc R
C39 C 0.72768(16) 0.1388(3) 0.26480(11) 0.0660(9) Uani 1 1 d .
H39 H 0.7396 0.0682 0.2552 0.079 Uiso 1 1 calc R
C40 C 0.71573(14) 0.2245(3) 0.22809(10) 0.0566(8) Uani 1 1 d .
H40 H 0.7202 0.2140 0.1935 0.068 Uiso 1 1 calc R
C41 C 0.69718(12) 0.3256(2) 0.24182(9) 0.0431(6) Uani 1 1 d .
H41 H 0.6885 0.3853 0.2165 0.052 Uiso 1 1 calc R
C42 C 0.69116(10) 0.34092(19) 0.29245(8) 0.0326(5) Uani 1 1 d .
H42 H 0.6774 0.4107 0.3012 0.039 Uiso 1 1 calc R
C43 C 0.76164(9) 0.55026(18) 0.38717(9) 0.0317(5) Uani 1 1 d .
H43A H 0.7657 0.4903 0.3631 0.047 Uiso 1 1 calc R
H43B H 0.8013 0.5797 0.4071 0.047 Uiso 1 1 calc R
H43C H 0.7369 0.6102 0.3658 0.047 Uiso 1 1 calc R
C44 C 0.62992(9) 0.75051(18) 0.36209(8) 0.0276(4) Uani 1 1 d .
C45 C 0.62634(10) 0.7013(2) 0.31288(9) 0.0356(5) Uani 1 1 d .
H45 H 0.6299 0.6227 0.3106 0.043 Uiso 1 1 calc R
C46 C 0.61763(12) 0.7670(3) 0.26700(10) 0.0494(7) Uani 1 1 d .
H46 H 0.6155 0.7326 0.2337 0.059 Uiso 1 1 calc R
C47 C 0.61209(13) 0.8808(3) 0.26941(10) 0.0523(7) Uani 1 1 d .
H47 H 0.6065 0.9249 0.2379 0.063 Uiso 1 1 calc R
C48 C 0.61464(12) 0.9309(2) 0.31753(10) 0.0464(6) Uani 1 1 d .
H48 H 0.6104 1.0095 0.3193 0.056 Uiso 1 1 calc R
C49 C 0.62335(10) 0.8662(2) 0.36336(9) 0.0370(5) Uani 1 1 d .
H49 H 0.6249 0.9013 0.3964 0.044 Uiso 1 1 calc R
C50 C 0.64133(10) 0.6076(2) 0.54481(10) 0.0390(5) Uani 1 1 d .
H50A H 0.6332 0.6877 0.5453 0.059 Uiso 1 1 calc R
H50B H 0.6535 0.5785 0.5818 0.059 Uiso 1 1 calc R
H50C H 0.6051 0.5689 0.5230 0.059 Uiso 1 1 calc R
C51 C 0.84703(10) 0.74132(17) 0.64167(7) 0.0272(4) Uani 1 1 d .
C52 C 0.84732(11) 0.85737(19) 0.64827(9) 0.0359(5) Uani 1 1 d .
H52 H 0.8116 0.8986 0.6323 0.043 Uiso 1 1 calc R
C53 C 0.89913(13) 0.9129(2) 0.67791(10) 0.0470(6) Uani 1 1 d .
H53 H 0.8986 0.9915 0.6824 0.056 Uiso 1 1 calc R
C54 C 0.95156(13) 0.8537(3) 0.70095(10) 0.0511(7) Uani 1 1 d .
H54 H 0.9873 0.8917 0.7204 0.061 Uiso 1 1 calc R
C55 C 0.95169(12) 0.7398(2) 0.69551(10) 0.0453(6) Uani 1 1 d .
H55 H 0.9875 0.6990 0.7117 0.054 Uiso 1 1 calc R
C56 C 0.89968(10) 0.6838(2) 0.66643(8) 0.0343(5) Uani 1 1 d .
H56 H 0.9003 0.6049 0.6635 0.041 Uiso 1 1 calc R
C57 C 0.76540(10) 0.38095(18) 0.73399(8) 0.0308(5) Uani 1 1 d .
C58 C 0.75464(15) 0.4805(2) 0.76616(11) 0.0544(7) Uani 1 1 d .
H58A H 0.7904 0.5279 0.7769 0.082 Uiso 1 1 calc R
H58B H 0.7462 0.4539 0.7985 0.082 Uiso 1 1 calc R
H58C H 0.7204 0.5238 0.7438 0.082 Uiso 1 1 calc R
C59 C 0.81679(12) 0.3115(2) 0.77198(10) 0.0466(6) Uani 1 1 d .
H59A H 0.8230 0.2441 0.7532 0.070 Uiso 1 1 calc R
H59B H 0.8064 0.2902 0.8042 0.070 Uiso 1 1 calc R
H59C H 0.8536 0.3559 0.7828 0.070 Uiso 1 1 calc R
C60 C 0.70887(12) 0.3095(3) 0.71614(11) 0.0512(7) Uani 1 1 d .
H60A H 0.6756 0.3539 0.6932 0.077 Uiso 1 1 calc R
H60B H 0.6992 0.2837 0.7480 0.077 Uiso 1 1 calc R
H60C H 0.7156 0.2449 0.6958 0.077 Uiso 1 1 calc R
C61 C 0.92634(10) 0.3177(2) 0.42583(9) 0.0366(5) Uani 1 1 d .
C62 C 0.98513(11) 0.3316(3) 0.47152(12) 0.0632(9) Uani 1 1 d .
H62A H 1.0181 0.3382 0.4564 0.095 Uiso 1 1 calc R
H62B H 0.9918 0.2664 0.4954 0.095 Uiso 1 1 calc R
H62C H 0.9833 0.3990 0.4922 0.095 Uiso 1 1 calc R
C63 C 0.93026(14) 0.2118(3) 0.39419(14) 0.0647(9) Uani 1 1 d .
H63A H 0.8925 0.2010 0.3650 0.097 Uiso 1 1 calc R
H63B H 0.9377 0.1473 0.4185 0.097 Uiso 1 1 calc R
H63C H 0.9631 0.2193 0.3789 0.097 Uiso 1 1 calc R
C64 C 0.91760(14) 0.4192(3) 0.38931(14) 0.0695(10) Uani 1 1 d .
H64A H 0.9507 0.4241 0.3742 0.104 Uiso 1 1 calc R
H64B H 0.9168 0.4867 0.4103 0.104 Uiso 1 1 calc R
H64C H 0.8797 0.4123 0.3599 0.104 Uiso 1 1 calc R
C65 C 0.48684(9) 0.3806(2) 0.34364(9) 0.0335(5) Uani 1 1 d .
C66 C 0.47390(14) 0.2887(4) 0.37703(15) 0.0771(11) Uani 1 1 d .
H66A H 0.4992 0.2241 0.3763 0.116 Uiso 1 1 calc R
H66B H 0.4317 0.2673 0.3623 0.116 Uiso 1 1 calc R
H66C H 0.4824 0.3143 0.4143 0.116 Uiso 1 1 calc R
C67 C 0.47542(13) 0.3404(3) 0.28540(11) 0.0661(9) Uani 1 1 d .
H67A H 0.5034 0.2802 0.2850 0.099 Uiso 1 1 calc R
H67B H 0.4813 0.4026 0.2632 0.099 Uiso 1 1 calc R
H67C H 0.4343 0.3129 0.2708 0.099 Uiso 1 1 calc R
C68 C 0.44319(13) 0.4781(3) 0.34020(18) 0.0813(12) Uani 1 1 d .
H68A H 0.4023 0.4540 0.3206 0.122 Uiso 1 1 calc R
H68B H 0.4541 0.5408 0.3211 0.122 Uiso 1 1 calc R
H68C H 0.4453 0.5016 0.3767 0.122 Uiso 1 1 calc R
C69 C 0.83950(9) 0.89265(18) 0.45760(8) 0.0307(5) Uani 1 1 d .
C70 C 0.8373(3) 0.8773(6) 0.4015(2) 0.094(2) Uani 0.70 1 d P
C71 C 0.8146(2) 1.0170(3) 0.4623(2) 0.0644(13) Uani 0.70 1 d P
C72 C 0.9037(2) 0.8938(6) 0.4982(3) 0.079(2) Uani 0.70 1 d P
C73 C 0.62492(12) 0.9454(2) 0.51436(11) 0.0456(6) Uani 1 1 d .
C74 C 0.44042(13) 0.7587(3) 0.41129(12) 0.0633(9) Uani 1 1 d .
H74A H 0.4061 0.7132 0.3897 0.076 Uiso 1 1 calc R
H74B H 0.4254 0.8338 0.4160 0.076 Uiso 1 1 calc R
C75 C 0.46799(14) 0.7061(3) 0.46473(12) 0.0642(9) Uani 1 1 d .
H75A H 0.4829 0.6318 0.4599 0.096 Uiso 1 1 calc R
H75B H 0.4380 0.6993 0.4834 0.096 Uiso 1 1 calc R
H75C H 0.5013 0.7523 0.4863 0.096 Uiso 1 1 calc R
C76 C 0.46141(14) 0.8054(3) 0.32910(12) 0.0633(9) Uani 1 1 d .
H76A H 0.4244 0.7641 0.3099 0.076 Uiso 1 1 calc R
H76B H 0.4916 0.7883 0.3111 0.076 Uiso 1 1 calc R
C77 C 0.4484(2) 0.9272(4) 0.32443(16) 0.1033(16) Uani 1 1 d .
H77A H 0.4158 0.9438 0.3390 0.155 Uiso 1 1 calc R
H77B H 0.4366 0.9493 0.2864 0.155 Uiso 1 1 calc R
H77C H 0.4843 0.9687 0.3448 0.155 Uiso 1 1 calc R
C70A C 0.8063(3) 0.9680(6) 0.4122(3) 0.0349(17) Uani 0.30 1 d P
C72A C 0.8747(3) 0.8022(6) 0.4286(3) 0.0304(15) Uani 0.30 1 d P
C71A C 0.8844(5) 0.9462(10) 0.5002(4) 0.046(3) Uani 0.30 1 d P
Cl1 Cl 0.58790(7) 1.05562(12) 0.47191(6) 0.0685(3) Uani 0.80 1 d P
Cl2 Cl 0.59313(17) 0.9165(2) 0.56357(13) 0.1075(12) Uani 0.80 1 d P
Cl3 Cl 0.69889(11) 0.9854(2) 0.54414(14) 0.1318(12) Uani 0.80 1 d P
Cl1' Cl 0.5626(3) 1.0121(6) 0.4742(3) 0.0779(16) Uani 0.20 1 d P
Cl2' Cl 0.6091(6) 0.9167(8) 0.5740(4) 0.094(4) Uani 0.20 1 d P
Cl3' Cl 0.6952(3) 0.9875(6) 0.5260(3) 0.071(3) Uani 0.20 1 d P
H73 H 0.6224(13) 0.876(3) 0.4944(12) 0.059(9) Uiso 1 1 d .
H1O2 H 0.7821(12) 0.170(2) 0.5703(11) 0.036(7) Uiso 1 1 d .
H1O4 H 0.6838(12) 0.167(2) 0.4320(12) 0.043(8) Uiso 1 1 d .
H1O6 H 0.5655(14) 0.730(2) 0.4191(12) 0.053(8) Uiso 1 1 d .
H1O8 H 0.7301(16) 0.788(3) 0.6084(15) 0.081(12) Uiso 1 1 d .
O1 O 0.82379(6) 0.50413(11) 0.54465(5) 0.0249(3) Uani 1 1 d .
O2 O 0.81538(8) 0.16478(12) 0.59064(6) 0.0303(3) Uani 1 1 d .
O3 O 0.72740(6) 0.24595(12) 0.50280(6) 0.0273(3) Uani 1 1 d .
O4 O 0.67795(7) 0.16780(12) 0.39967(7) 0.0321(3) Uani 1 1 d .
O5 O 0.73392(6) 0.50757(12) 0.42436(6) 0.0259(3) Uani 1 1 d .
O6 O 0.60126(7) 0.72541(12) 0.44197(6) 0.0280(3) Uani 1 1 d .
O7 O 0.68819(6) 0.58970(12) 0.52206(6) 0.0285(3) Uani 1 1 d .
O8 O 0.74107(7) 0.72779(13) 0.62474(6) 0.0307(3) Uani 1 1 d .
O9 O 0.48326(8) 0.76722(18) 0.38403(7) 0.0515(5) Uani 1 1 d .

loop_
_atom_site_aniso_label
_atom_site_aniso_U_11
_atom_site_aniso_U_22
_atom_site_aniso_U_33
_atom_site_aniso_U_23
_atom_site_aniso_U_13
_atom_site_aniso_U_12
C1 0.0224(9) 0.0268(10) 0.0174(9) 0.0024(7) 0.0071(7) -0.0022(7)
C2 0.0231(9) 0.0259(10) 0.0188(9) 0.0017(7) 0.0054(7) -0.0019(7)
C3 0.0287(10) 0.0294(10) 0.0207(9) -0.0008(8) 0.0102(8) 0.0000(8)
C4 0.0260(10) 0.0329(11) 0.0182(9) 0.0035(8) 0.0080(7) -0.0016(8)
C5 0.0307(10) 0.0241(10) 0.0220(9) 0.0049(7) 0.0086(8) -0.0004(8)
C6 0.0236(9) 0.0261(10) 0.0191(9) 0.0005(7) 0.0062(7) -0.0018(8)
C7 0.0292(10) 0.0237(9) 0.0218(9) 0.0016(7) 0.0101(8) -0.0010(8)
C8 0.0236(9) 0.0213(9) 0.0249(9) -0.0011(7) 0.0114(8) -0.0012(7)
C9 0.0267(10) 0.0207(9) 0.0202(9) 0.0001(7) 0.0082(7) -0.0006(7)
C10 0.0223(9) 0.0273(10) 0.0250(9) 0.0005(8) 0.0064(8) -0.0006(8)
C11 0.0247(10) 0.0289(10) 0.0267(10) 0.0004(8) 0.0120(8) -0.0005(8)
C12 0.0295(10) 0.0295(10) 0.0193(9) -0.0002(8) 0.0092(8) 0.0001(8)
C13 0.0235(9) 0.0200(9) 0.0241(9) -0.0015(7) 0.0069(7) 0.0001(7)
C14 0.0245(10) 0.0263(10) 0.0219(9) -0.0022(7) 0.0056(8) -0.0028(8)
C15 0.0206(9) 0.0290(10) 0.0190(9) -0.0022(7) 0.0063(7) -0.0036(7)
C16 0.0225(9) 0.0295(10) 0.0183(9) -0.0018(7) 0.0062(7) -0.0017(8)
C17 0.0268(10) 0.0302(10) 0.0253(10) -0.0061(8) 0.0077(8) -0.0063(8)
C18 0.0207(9) 0.0391(12) 0.0247(10) -0.0034(8) 0.0064(8) -0.0043(8)
C19 0.0220(9) 0.0354(11) 0.0284(10) -0.0037(8) 0.0083(8) 0.0006(8)
C20 0.0239(9) 0.0278(10) 0.0198(9) -0.0008(7) 0.0063(7) -0.0016(8)
C21 0.0222(9) 0.0283(10) 0.0214(9) -0.0006(8) 0.0068(7) 0.0011(8)
C22 0.0247(9) 0.0214(9) 0.0226(9) 0.0001(7) 0.0100(8) -0.0011(7)
C23 0.0243(9) 0.0207(9) 0.0203(9) -0.0023(7) 0.0066(7) 0.0013(7)
C24 0.0279(10) 0.0235(9) 0.0182(9) 0.0027(7) 0.0080(7) 0.0033(8)
C25 0.0278(10) 0.0193(9) 0.0239(9) -0.0003(7) 0.0115(8) 0.0017(7)
C26 0.0241(9) 0.0215(9) 0.0210(9) -0.0025(7) 0.0066(7) -0.0007(7)
C27 0.0269(10) 0.0195(9) 0.0199(9) 0.0003(7) 0.0083(7) 0.0033(7)
C28 0.0282(10) 0.0247(9) 0.0189(9) -0.0008(7) 0.0088(8) -0.0006(8)
C29 0.0342(11) 0.0285(10) 0.0332(11) 0.0022(8) 0.0199(9) -0.0021(9)
C30 0.0312(11) 0.0347(11) 0.0213(9) 0.0075(8) 0.0096(8) 0.0056(9)
C31 0.0354(12) 0.0422(13) 0.0365(12) 0.0020(10) 0.0045(10) 0.0008(10)
C32 0.0375(14) 0.070(2) 0.0487(16) 0.0046(14) -0.0010(12) -0.0042(13)
C33 0.0346(14) 0.090(2) 0.0583(18) 0.0207(17) 0.0064(13) 0.0157(15)
C34 0.0522(17) 0.068(2) 0.0626(18) 0.0146(15) 0.0214(15) 0.0320(15)
C35 0.0483(14) 0.0442(14) 0.0400(13) 0.0025(11) 0.0125(11) 0.0121(11)
C36 0.0256(10) 0.0431(12) 0.0277(10) -0.0015(9) 0.0119(8) 0.0026(9)
C37 0.0245(10) 0.0338(11) 0.0232(10) -0.0073(8) 0.0037(8) 0.0014(8)
C38 0.0637(17) 0.0442(14) 0.0337(12) -0.0021(11) 0.0095(12) 0.0226(13)
C39 0.092(2) 0.0624(19) 0.0423(15) -0.0139(14) 0.0188(15) 0.0376(17)
C40 0.0648(18) 0.077(2) 0.0265(12) -0.0103(13) 0.0128(12) 0.0224(16)
C41 0.0478(14) 0.0541(15) 0.0255(11) 0.0000(10) 0.0088(10) 0.0055(12)
C42 0.0357(11) 0.0349(11) 0.0269(10) -0.0051(9) 0.0096(9) -0.0003(9)
C43 0.0271(10) 0.0299(11) 0.0424(12) -0.0033(9) 0.0173(9) -0.0044(8)
C44 0.0209(9) 0.0364(11) 0.0226(10) 0.0016(8) 0.0029(8) 0.0010(8)
C45 0.0336(12) 0.0457(13) 0.0257(11) -0.0007(9) 0.0070(9) 0.0041(10)
C46 0.0532(16) 0.0692(19) 0.0231(11) 0.0025(11) 0.0082(11) 0.0058(13)
C47 0.0524(16) 0.0647(18) 0.0337(13) 0.0219(12) 0.0048(11) 0.0062(13)
C48 0.0485(14) 0.0419(14) 0.0426(14) 0.0134(11) 0.0054(11) 0.0059(11)
C49 0.0400(12) 0.0368(12) 0.0302(11) 0.0036(9) 0.0054(9) 0.0046(10)
C50 0.0343(12) 0.0486(14) 0.0397(13) 0.0061(11) 0.0196(10) -0.0068(10)
C51 0.0362(11) 0.0310(10) 0.0147(8) -0.0015(7) 0.0084(8) -0.0061(9)
C52 0.0492(14) 0.0329(11) 0.0255(10) -0.0033(9) 0.0116(10) -0.0055(10)
C53 0.0668(17) 0.0393(13) 0.0355(13) -0.0123(10) 0.0169(12) -0.0227(13)
C54 0.0514(16) 0.0594(17) 0.0374(13) -0.0127(12) 0.0069(12) -0.0255(14)
C55 0.0377(13) 0.0593(16) 0.0325(12) -0.0023(11) 0.0020(10) -0.0080(12)
C56 0.0380(12) 0.0377(12) 0.0243(10) -0.0006(9) 0.0059(9) -0.0034(9)
C57 0.0366(11) 0.0347(11) 0.0259(10) 0.0063(8) 0.0167(9) -0.0002(9)
C58 0.088(2) 0.0508(16) 0.0393(14) 0.0052(12) 0.0419(15) 0.0054(15)
C59 0.0484(15) 0.0653(17) 0.0288(12) 0.0152(11) 0.0161(11) 0.0086(13)
C60 0.0472(15) 0.0653(18) 0.0463(15) 0.0083(13) 0.0224(12) -0.0128(13)
C61 0.0274(11) 0.0528(14) 0.0345(12) 0.0072(10) 0.0169(9) -0.0006(10)
C62 0.0283(13) 0.111(3) 0.0554(17) 0.0055(17) 0.0199(12) -0.0126(15)
C63 0.0559(18) 0.085(2) 0.071(2) -0.0157(17) 0.0458(16) 0.0012(16)
C64 0.0516(17) 0.092(2) 0.077(2) 0.0441(19) 0.0384(16) 0.0041(16)
C65 0.0201(10) 0.0429(13) 0.0361(12) -0.0054(10) 0.0069(9) -0.0068(9)
C66 0.0413(16) 0.107(3) 0.073(2) 0.032(2) 0.0041(15) -0.0308(17)
C67 0.0405(15) 0.108(3) 0.0414(15) -0.0074(16) 0.0014(12) -0.0189(16)
C68 0.0282(14) 0.077(2) 0.128(3) -0.031(2) 0.0103(17) -0.0042(14)
C69 0.0303(11) 0.0329(11) 0.0288(10) 0.0074(9) 0.0091(9) -0.0056(9)
C70 0.140(5) 0.111(5) 0.063(3) -0.041(3) 0.075(4) -0.083(5)
C71 0.067(3) 0.0258(18) 0.115(4) 0.010(2) 0.049(3) 0.0001(18)
C72 0.028(2) 0.096(5) 0.109(5) 0.054(4) 0.014(3) -0.007(3)
C73 0.0543(16) 0.0389(13) 0.0510(15) -0.0045(12) 0.0271(13) 0.0000(12)
C74 0.0359(14) 0.097(3) 0.0553(18) -0.0117(16) 0.0120(13) 0.0181(15)
C75 0.0465(16) 0.098(3) 0.0532(17) -0.0063(17) 0.0236(14) 0.0034(16)
C76 0.0503(17) 0.093(2) 0.0396(15) -0.0047(15) 0.0036(13) 0.0198(16)
C77 0.138(4) 0.107(3) 0.066(2) 0.019(2) 0.032(2) 0.065(3)
C70A 0.037(4) 0.027(4) 0.044(4) 0.027(3) 0.017(3) 0.001(3)
C72A 0.028(3) 0.034(4) 0.039(4) 0.001(3) 0.025(3) -0.004(3)
C71A 0.047(6) 0.059(7) 0.020(4) 0.011(4) -0.004(4) -0.043(5)
Cl1 0.0832(10) 0.0597(8) 0.0572(6) 0.0037(6) 0.0148(7) 0.0183(6)
Cl2 0.171(2) 0.0738(13) 0.131(2) -0.0049(13) 0.123(2) -0.0225(13)
Cl3 0.0600(10) 0.0585(11) 0.243(3) 0.0415(15) -0.0003(14) -0.0066(8)
Cl1' 0.074(4) 0.080(4) 0.071(3) -0.008(3) 0.011(3) 0.022(3)
Cl2' 0.199(10) 0.062(4) 0.042(2) 0.010(2) 0.069(4) 0.057(5)
Cl3' 0.065(4) 0.050(3) 0.130(5) -0.052(4) 0.078(4) -0.033(3)
O1 0.0309(7) 0.0275(7) 0.0198(6) 0.0030(5) 0.0131(6) -0.0024(6)
O2 0.0392(9) 0.0252(7) 0.0268(8) 0.0033(6) 0.0108(7) -0.0049(6)
O3 0.0258(7) 0.0300(7) 0.0302(7) 0.0002(6) 0.0145(6) -0.0037(6)
O4 0.0337(8) 0.0268(8) 0.0326(9) -0.0013(6) 0.0057(7) -0.0068(6)
O5 0.0189(6) 0.0287(7) 0.0286(7) -0.0017(6) 0.0051(5) -0.0029(5)
O6 0.0244(7) 0.0353(8) 0.0246(7) -0.0038(6) 0.0080(6) 0.0030(6)
O7 0.0306(7) 0.0265(7) 0.0306(7) 0.0031(6) 0.0126(6) -0.0050(6)
O8 0.0379(8) 0.0311(8) 0.0275(8) 0.0016(6) 0.0167(6) 0.0065(7)
O9 0.0347(9) 0.0784(14) 0.0375(9) -0.0042(9) 0.0058(7) 0.0148(9)

loop_
_atom_type_symbol
_atom_type_description
_atom_type_scat_dispersion_real
_atom_type_scat_dispersion_imag
_atom_type_scat_source
C C 0.0033 0.0016 'International Tables Vol C Tables 4.2.6.8 and 6.1.1.4'
H H 0.0000 0.0000 'International Tables Vol C Tables 4.2.6.8 and 6.1.1.4'
O O 0.0106 0.0060 'International Tables Vol C Tables 4.2.6.8 and 6.1.1.4'
Cl Cl 0.1484 0.1585 'International Tables Vol C Tables 4.2.6.8 and 6.1.1.4'

loop_
_geom_angle_atom_site_label_1
_geom_angle_atom_site_label_2
_geom_angle_atom_site_label_3
_geom_angle
O1 C1 C2 119.90(17)
O1 C1 C6 119.41(17)
C2 C1 C6 120.39(17)
C3 C2 C1 118.61(18)
C3 C2 C28 116.99(17)
C1 C2 C28 124.23(17)
C4 C3 C2 122.58(18)
C4 C3 H3 118.7
C2 C3 H3 118.7
C3 C4 C5 117.34(17)
C3 C4 C57 122.71(18)
C5 C4 C57 119.95(18)
C6 C5 C4 122.65(18)
C6 C5 H5 118.7
C4 C5 H5 118.7
C5 C6 C1 118.43(18)
C5 C6 C7 116.28(17)
C1 C6 C7 125.16(17)
O2 C7 C30 103.63(16)
O2 C7 C6 109.35(15)
C30 C7 C6 109.41(16)
O2 C7 C9 107.83(15)
C30 C7 C9 111.57(16)
C6 C7 C9 114.47(16)
C9 C8 C13 121.44(17)
C9 C8 O3 118.92(16)
C13 C8 O3 119.32(17)
C10 C9 C8 117.93(17)
C10 C9 C7 120.99(17)
C8 C9 C7 120.99(17)
C11 C10 C9 122.45(18)
C11 C10 H10 118.8
C9 C10 H10 118.8
C10 C11 C12 117.71(18)
C10 C11 C61 122.50(18)
C12 C11 C61 119.74(18)
C13 C12 C11 122.27(18)
C13 C12 H12 118.9
C11 C12 H12 118.9
C12 C13 C8 118.18(17)
C12 C13 C14 121.04(17)
C8 C13 C14 120.64(17)
O4 C14 C37 103.93(16)
O4 C14 C16 109.23(16)
C37 C14 C16 109.41(16)
O4 C14 C13 107.83(15)
C37 C14 C13 111.08(16)
C16 C14 C13 114.78(15)
O5 C15 C20 119.77(17)
O5 C15 C16 119.49(17)
C20 C15 C16 120.50(17)
C17 C16 C15 118.36(18)
C17 C16 C14 115.53(17)
C15 C16 C14 126.02(17)
C18 C17 C16 122.56(19)
C18 C17 H17 118.7
C16 C17 H17 118.7
C17 C18 C19 117.79(18)
C17 C18 C65 119.59(19)
C19 C18 C65 122.61(19)
C18 C19 C20 122.29(19)
C18 C19 H19 118.9
C20 C19 H19 118.9
C19 C20 C15 118.43(18)
C19 C20 C21 116.53(17)
C15 C20 C21 124.83(17)
O6 C21 C23 102.74(15)
O6 C21 C44 107.19(15)
C23 C21 C44 110.97(16)
O6 C21 C20 109.80(15)
C23 C21 C20 115.88(16)
C44 C21 C20 109.74(16)
O7 C22 C27 120.02(16)
O7 C22 C23 119.14(17)
C27 C22 C23 120.08(17)
C24 C23 C22 118.45(17)
C24 C23 C21 120.95(17)
C22 C23 C21 120.47(17)
C25 C24 C23 122.87(17)
C25 C24 H24 118.6
C23 C24 H24 118.6
C26 C25 C24 117.22(17)
C26 C25 C69 121.70(18)
C24 C25 C69 121.05(17)
C25 C26 C27 122.83(18)
C25 C26 H26 118.6
C27 C26 H26 118.6
C26 C27 C22 118.43(17)
C26 C27 C28 120.37(17)
C22 C27 C28 121.08(17)
O8 C28 C2 106.03(15)
O8 C28 C51 106.49(15)
C2 C28 C51 109.73(16)
O8 C28 C27 106.60(15)
C2 C28 C27 115.42(15)
C51 C28 C27 111.97(15)
O1 C29 H29A 109.5
O1 C29 H29B 109.5
H29A C29 H29B 109.5
O1 C29 H29C 109.5
H29A C29 H29C 109.5
H29B C29 H29C 109.5
C35 C30 C31 118.2(2)
C35 C30 C7 119.0(2)
C31 C30 C7 122.85(19)
C30 C31 C32 120.5(2)
C30 C31 H31 119.7
C32 C31 H31 119.7
C33 C32 C31 120.6(3)
C33 C32 H32 119.7
C31 C32 H32 119.7
C32 C33 C34 119.4(3)
C32 C33 H33 120.3
C34 C33 H33 120.3
C33 C34 C35 120.2(3)
C33 C34 H34 119.9
C35 C34 H34 119.9
C30 C35 C34 121.1(3)
C30 C35 H35 119.4
C34 C35 H35 119.4
O3 C36 H36A 109.5
O3 C36 H36B 109.5
H36A C36 H36B 109.5
O3 C36 H36C 109.5
H36A C36 H36C 109.5
H36B C36 H36C 109.5
C42 C37 C38 117.8(2)
C42 C37 C14 122.90(18)
C38 C37 C14 119.3(2)
C39 C38 C37 120.7(3)
C39 C38 H38 119.6
C37 C38 H38 119.6
C40 C39 C38 120.7(3)
C40 C39 H39 119.7
C38 C39 H39 119.7
C39 C40 C41 119.3(2)
C39 C40 H40 120.3
C41 C40 H40 120.3
C40 C41 C42 120.2(2)
C40 C41 H41 119.9
C42 C41 H41 119.9
C37 C42 C41 121.2(2)
C37 C42 H42 119.4
C41 C42 H42 119.4
O5 C43 H43A 109.5
O5 C43 H43B 109.5
H43A C43 H43B 109.5
O5 C43 H43C 109.5
H43A C43 H43C 109.5
H43B C43 H43C 109.5
C45 C44 C49 117.9(2)
C45 C44 C21 123.2(2)
C49 C44 C21 118.87(18)
C44 C45 C46 120.3(2)
C44 C45 H45 119.9
C46 C45 H45 119.9
C47 C46 C45 120.8(2)
C47 C46 H46 119.6
C45 C46 H46 119.6
C46 C47 C48 119.8(2)
C46 C47 H47 120.1
C48 C47 H47 120.1
C47 C48 C49 119.8(2)
C47 C48 H48 120.1
C49 C48 H48 120.1
C48 C49 C44 121.5(2)
C48 C49 H49 119.3
C44 C49 H49 119.3
O7 C50 H50A 109.5
O7 C50 H50B 109.5
H50A C50 H50B 109.5
O7 C50 H50C 109.5
H50A C50 H50C 109.5
H50B C50 H50C 109.5
C56 C51 C52 117.8(2)
C56 C51 C28 122.87(19)
C52 C51 C28 119.28(19)
C53 C52 C51 120.9(2)
C53 C52 H52 119.6
C51 C52 H52 119.6
C54 C53 C52 120.1(2)
C54 C53 H53 120.0
C52 C53 H53 120.0
C55 C54 C53 119.7(2)
C55 C54 H54 120.1
C53 C54 H54 120.1
C54 C55 C56 120.3(3)
C54 C55 H55 119.8
C56 C55 H55 119.8
C51 C56 C55 121.2(2)
C51 C56 H56 119.4
C55 C56 H56 119.4
C60 C57 C58 109.0(2)
C60 C57 C4 109.37(18)
C58 C57 C4 112.33(18)
C60 C57 C59 108.9(2)
C58 C57 C59 107.5(2)
C4 C57 C59 109.61(17)
C57 C58 H58A 109.5
C57 C58 H58B 109.5
H58A C58 H58B 109.5
C57 C58 H58C 109.5
H58A C58 H58C 109.5
H58B C58 H58C 109.5
C57 C59 H59A 109.5
C57 C59 H59B 109.5
H59A C59 H59B 109.5
C57 C59 H59C 109.5
H59A C59 H59C 109.5
H59B C59 H59C 109.5
C57 C60 H60A 109.5
C57 C60 H60B 109.5
H60A C60 H60B 109.5
C57 C60 H60C 109.5
H60A C60 H60C 109.5
H60B C60 H60C 109.5
C64 C61 C62 108.2(2)
C64 C61 C63 110.1(2)
C62 C61 C63 108.5(2)
C64 C61 C11 109.9(2)
C62 C61 C11 111.31(19)
C63 C61 C11 108.7(2)
C61 C62 H62A 109.5
C61 C62 H62B 109.5
H62A C62 H62B 109.5
C61 C62 H62C 109.5
H62A C62 H62C 109.5
H62B C62 H62C 109.5
C61 C63 H63A 109.5
C61 C63 H63B 109.5
H63A C63 H63B 109.5
C61 C63 H63C 109.5
H63A C63 H63C 109.5
H63B C63 H63C 109.5
C61 C64 H64A 109.5
C61 C64 H64B 109.5
H64A C64 H64B 109.5
C61 C64 H64C 109.5
H64A C64 H64C 109.5
H64B C64 H64C 109.5
C66 C65 C67 110.0(3)
C66 C65 C68 109.7(3)
C67 C65 C68 106.0(3)
C66 C65 C18 110.3(2)
C67 C65 C18 108.18(19)
C68 C65 C18 112.5(2)
C65 C66 H66A 109.5
C65 C66 H66B 109.5
H66A C66 H66B 109.5
C65 C66 H66C 109.5
H66A C66 H66C 109.5
H66B C66 H66C 109.5
C65 C67 H67A 109.5
C65 C67 H67B 109.5
H67A C67 H67B 109.5
C65 C67 H67C 109.5
H67A C67 H67C 109.5
H67B C67 H67C 109.5
C65 C68 H68A 109.5
C65 C68 H68B 109.5
H68A C68 H68B 109.5
C65 C68 H68C 109.5
H68A C68 H68C 109.5
H68B C68 H68C 109.5
C71A C69 C70 128.6(5)
C71A C69 C70A 114.8(6)
C70 C69 C70A 55.8(5)
C71A C69 C25 114.7(4)
C70 C69 C25 114.7(2)
C70A C69 C25 112.4(3)
C71A C69 C72 30.3(5)
C70 C69 C72 113.9(4)
C70A C69 C72 133.5(4)
C25 C69 C72 112.2(3)
C71A C69 C71 73.9(6)
C70 C69 C71 107.0(4)
C70A C69 C71 52.8(4)
C25 C69 C71 104.0(2)
C72 C69 C71 103.8(4)
C71A C69 C72A 107.0(6)
C70 C69 C72A 48.3(4)
C70A C69 C72A 103.8(5)
C25 C69 C72A 102.4(3)
C72 C69 C72A 78.5(4)
C71 C69 C72A 150.2(3)
Cl3' C73 Cl1' 125.6(4)
Cl3' C73 Cl2 124.7(3)
Cl1' C73 Cl2 93.5(3)
Cl3' C73 Cl3 15.2(3)
Cl1' C73 Cl3 133.7(3)
Cl2 C73 Cl3 109.5(2)
Cl3' C73 Cl2' 112.2(6)
Cl1' C73 Cl2' 104.8(5)
Cl2 C73 Cl2' 12.8(6)
Cl3 C73 Cl2' 97.0(5)
Cl3' C73 Cl1 98.8(3)
Cl1' C73 Cl1 26.8(2)
Cl2 C73 Cl1 112.04(19)
Cl3 C73 Cl1 107.46(18)
Cl2' C73 Cl1 120.3(4)
Cl3' C73 H73 104.2(18)
Cl1' C73 H73 100.1(18)
Cl2 C73 H73 105.2(18)
Cl3 C73 H73 111.0(18)
Cl2' C73 H73 108.4(19)
Cl1 C73 H73 111.6(18)
O9 C74 C75 109.7(2)
O9 C74 H74A 109.7
C75 C74 H74A 109.7
O9 C74 H74B 109.7
C75 C74 H74B 109.7
H74A C74 H74B 108.2
C74 C75 H75A 109.5
C74 C75 H75B 109.5
H75A C75 H75B 109.5
C74 C75 H75C 109.5
H75A C75 H75C 109.5
H75B C75 H75C 109.5
O9 C76 C77 113.2(3)
O9 C76 H76A 108.9
C77 C76 H76A 108.9
O9 C76 H76B 108.9
C77 C76 H76B 108.9
H76A C76 H76B 107.8
C76 C77 H77A 109.5
C76 C77 H77B 109.5
H77A C77 H77B 109.5
C76 C77 H77C 109.5
H77A C77 H77C 109.5
H77B C77 H77C 109.5
C73 Cl3 H1O8 94.0(8)
C73 Cl3' H1O8 85.6(7)
C1 O1 C29 118.10(15)
C7 O2 H1O2 103.4(19)
C8 O3 C36 117.92(15)
C8 O3 H1O2 92.8(8)
C36 O3 H1O2 111.6(7)
C8 O3 H1O4 92.2(8)
C36 O3 H1O4 113.7(8)
H1O2 O3 H1O4 125.0(11)
C14 O4 H1O4 106(2)
C15 O5 C43 116.87(15)
C21 O6 H1O6 110(2)
C22 O7 C50 123.12(17)
C28 O8 H1O8 108(3)
C74 O9 C76 116.1(2)
C74 O9 H1O6 121.2(9)
C76 O9 H1O6 122.7(9)

loop_
_geom_bond_atom_site_label_1
_geom_bond_atom_site_label_2
_geom_bond_distance
C1 O1 1.383(2)
C1 C2 1.402(3)
C1 C6 1.407(3)
C2 C3 1.396(3)
C2 C28 1.536(3)
C3 C4 1.384(3)
C3 H3 0.9500
C4 C5 1.397(3)
C4 C57 1.536(3)
C5 C6 1.390(3)
C5 H5 0.9500
C6 C7 1.545(3)
C7 O2 1.443(2)
C7 C30 1.541(3)
C7 C9 1.546(3)
C8 C9 1.396(3)
C8 C13 1.399(3)
C8 O3 1.402(2)
C9 C10 1.390(3)
C10 C11 1.387(3)
C10 H10 0.9500
C11 C12 1.392(3)
C11 C61 1.539(3)
C12 C13 1.384(3)
C12 H12 0.9500
C13 C14 1.548(3)
C14 O4 1.442(2)
C14 C37 1.537(3)
C14 C16 1.546(3)
C15 O5 1.382(2)
C15 C20 1.402(3)
C15 C16 1.406(3)
C16 C17 1.392(3)
C17 C18 1.385(3)
C17 H17 0.9500
C18 C19 1.386(3)
C18 C65 1.545(3)
C19 C20 1.398(3)
C19 H19 0.9500
C20 C21 1.550(3)
C21 O6 1.445(2)
C21 C23 1.540(3)
C21 C44 1.544(3)
C22 O7 1.377(2)
C22 C27 1.405(3)
C22 C23 1.410(3)
C23 C24 1.389(3)
C24 C25 1.387(3)
C24 H24 0.9500
C25 C26 1.386(3)
C25 C69 1.531(3)
C26 C27 1.393(3)
C26 H26 0.9500
C27 C28 1.541(3)
C28 O8 1.451(2)
C28 C51 1.541(3)
C29 O1 1.424(2)
C29 H29A 0.9800
C29 H29B 0.9800
C29 H29C 0.9800
C30 C35 1.383(3)
C30 C31 1.385(3)
C31 C32 1.395(3)
C31 H31 0.9500
C32 C33 1.369(5)
C32 H32 0.9500
C33 C34 1.377(5)
C33 H33 0.9500
C34 C35 1.390(4)
C34 H34 0.9500
C35 H35 0.9500
C36 O3 1.453(3)
C36 H36A 0.9800
C36 H36B 0.9800
C36 H36C 0.9800
C37 C42 1.385(3)
C37 C38 1.389(3)
C38 C39 1.383(4)
C38 H38 0.9500
C39 C40 1.372(4)
C39 H39 0.9500
C40 C41 1.374(4)
C40 H40 0.9500
C41 C42 1.386(3)
C41 H41 0.9500
C42 H42 0.9500
C43 O5 1.426(2)
C43 H43A 0.9800
C43 H43B 0.9800
C43 H43C 0.9800
C44 C45 1.392(3)
C44 C49 1.397(3)
C45 C46 1.393(3)
C45 H45 0.9500
C46 C47 1.374(4)
C46 H46 0.9500
C47 C48 1.377(4)
C47 H47 0.9500
C48 C49 1.386(3)
C48 H48 0.9500
C49 H49 0.9500
C50 O7 1.425(3)
C50 H50A 0.9800
C50 H50B 0.9800
C50 H50C 0.9800
C51 C56 1.386(3)
C51 C52 1.401(3)
C52 C53 1.390(3)
C52 H52 0.9500
C53 C54 1.385(4)
C53 H53 0.9500
C54 C55 1.372(4)
C54 H54 0.9500
C55 C56 1.392(3)
C55 H55 0.9500
C56 H56 0.9500
C57 C60 1.527(3)
C57 C58 1.526(3)
C57 C59 1.543(3)
C58 H58A 0.9800
C58 H58B 0.9800
C58 H58C 0.9800
C59 H59A 0.9800
C59 H59B 0.9800
C59 H59C 0.9800
C60 H60A 0.9800
C60 H60B 0.9800
C60 H60C 0.9800
C61 C64 1.519(4)
C61 C62 1.524(4)
C61 C63 1.533(4)
C62 H62A 0.9800
C62 H62B 0.9800
C62 H62C 0.9800
C63 H63A 0.9800
C63 H63B 0.9800
C63 H63C 0.9800
C64 H64A 0.9800
C64 H64B 0.9800
C64 H64C 0.9800
C65 C66 1.495(4)
C65 C67 1.536(4)
C65 C68 1.540(4)
C66 H66A 0.9800
C66 H66B 0.9800
C66 H66C 0.9800
C67 H67A 0.9800
C67 H67B 0.9800
C67 H67C 0.9800
C68 H68A 0.9800
C68 H68B 0.9800
C68 H68C 0.9800
C69 C71A 1.422(9)
C69 C70 1.460(5)
C69 C70A 1.499(7)
C69 C72 1.547(6)
C69 C71 1.620(5)
C69 C72A 1.684(7)
C73 Cl3' 1.664(7)
C73 Cl1' 1.709(7)
C73 Cl2 1.715(3)
C73 Cl3 1.735(4)
C73 Cl2' 1.747(9)
C73 Cl1 1.767(3)
C73 H73 0.97(3)
C74 O9 1.410(3)
C74 C75 1.481(4)
C74 H74A 0.9900
C74 H74B 0.9900
C75 H75A 0.9800
C75 H75B 0.9800
C75 H75C 0.9800
C76 O9 1.437(3)
C76 C77 1.488(5)
C76 H76A 0.9900
C76 H76B 0.9900
C77 H77A 0.9800
C77 H77B 0.9800
C77 H77C 0.9800
Cl3 H1O8 2.86(4)
Cl3' H1O8 3.15(4)
O2 H1O2 0.80(3)
O3 H1O2 2.04(3)
O3 H1O4 2.04(3)
O4 H1O4 0.81(3)
O6 H1O6 0.87(3)
O8 H1O8 0.83(4)
O9 H1O6 1.91(3)

loop_
_geom_hbond_atom_site_label_D
_geom_hbond_atom_site_label_H
_geom_hbond_atom_site_label_A
_geom_hbond_distance_DH
_geom_hbond_distance_HA
_geom_hbond_distance_DA
_geom_hbond_angle_DHA
O6 H1O6 O9 0.87(3) 1.91(3) 2.756(2) 163(3)
O4 H1O4 O3 0.81(3) 2.04(3) 2.739(2) 144(3)
O2 H1O2 O3 0.80(3) 2.04(3) 2.737(2) 146(3)
